data_7046849
loop_
_publ_author_name
'Aznarez, Francisco'
'Gao, Wen-Xi'
'Lin, Yue-Jian'
'Hahn, F. Ekkehardt'
'Jin, Guo-Xin'

_publ_section_title
;
 Preparation of polynuclear NHC complexes by post-synthetic modification
 of half-sandwich rhodium and iridium complexes bearing C-azolato ligands.
;
_journal_issue 28
_journal_name_full 'Dalton transactions (Cambridge, England : 2003)'
_journal_page_first 9442
_journal_page_last 9452
_journal_paper_doi 10.1039/c8dt02212g
_journal_volume 47
_journal_year 2018
_chemical_formula_sum 'C58 H64 Br4 Cl20 F2 Ir2 N8'
_chemical_formula_weight 2324.21
_space_group_crystal_system triclinic
_space_group_IT_number 2
_space_group_name_Hall '-P 1'
_space_group_name_H-M_alt 'P -1'
_symmetry_space_group_name_Hall '-P 1'
_symmetry_space_group_name_H-M 'P -1'
_atom_sites_solution_hydrogens geom
_audit_creation_method SHELXL-2014/7
_audit_update_record
;
2018-06-19 deposited with the CCDC.
2018-06-26 downloaded from the CCDC.
;
_cell_angle_alpha 91.503(3)
_cell_angle_beta 100.405(3)
_cell_angle_gamma 100.270(3)
_cell_formula_units_Z 1
_cell_length_a 11.095(2)
_cell_length_b 11.944(3)
_cell_length_c 15.850(3)
_cell_measurement_reflns_used 5382
_cell_measurement_temperature 173(2)
_cell_measurement_theta_max 27.36
_cell_measurement_theta_min 2.54
_cell_volume 2029.1(7)
_computing_cell_refinement 'Bruker SAINT'
_computing_data_collection 'Bruker APEX2'
_computing_data_reduction 'Bruker SAINT'
_computing_molecular_graphics 'Bruker SHELXTL'
_computing_publication_material 'Bruker SHELXTL'
_computing_structure_refinement 'SHELXL-2014/7 (Sheldrick, 2014)'
_computing_structure_solution 'SHELXS-97 (Sheldrick, 2008)'
_diffrn_ambient_temperature 173(2)
_diffrn_measured_fraction_theta_full 0.982
_diffrn_measured_fraction_theta_max 0.982
_diffrn_measurement_device_type 'Bruker APEX-II CCD'
_diffrn_measurement_method '\f and \w scans'
_diffrn_radiation_type MoK\a
_diffrn_radiation_wavelength 0.71073
_diffrn_reflns_av_R_equivalents 0.0553
_diffrn_reflns_av_unetI/netI 0.0961
_diffrn_reflns_Laue_measured_fraction_full 0.982
_diffrn_reflns_Laue_measured_fraction_max 0.982
_diffrn_reflns_limit_h_max 14
_diffrn_reflns_limit_h_min -13
_diffrn_reflns_limit_k_max 15
_diffrn_reflns_limit_k_min -15
_diffrn_reflns_limit_l_max 20
_diffrn_reflns_limit_l_min -17
_diffrn_reflns_number 13709
_diffrn_reflns_point_group_measured_fraction_full 0.982
_diffrn_reflns_point_group_measured_fraction_max 0.982
_diffrn_reflns_theta_full 25.242
_diffrn_reflns_theta_max 26.999
_diffrn_reflns_theta_min 1.309
_exptl_absorpt_coefficient_mu 5.949
_exptl_absorpt_correction_T_max 0.430
_exptl_absorpt_correction_T_min 0.208
_exptl_absorpt_correction_type multi-scan
_exptl_absorpt_process_details sadabs
_exptl_crystal_colour yellow
_exptl_crystal_density_diffrn 1.902
_exptl_crystal_description sheet
_exptl_crystal_F_000 1120
_exptl_crystal_size_max 0.520
_exptl_crystal_size_mid 0.410
_exptl_crystal_size_min 0.030
_refine_diff_density_max 3.204
_refine_diff_density_min -2.851
_refine_diff_density_rms 0.446
_refine_ls_extinction_method none
_refine_ls_goodness_of_fit_ref 1.064
_refine_ls_hydrogen_treatment constr
_refine_ls_matrix_type full
_refine_ls_number_parameters 402
_refine_ls_number_reflns 8706
_refine_ls_number_restraints 30
_refine_ls_restrained_S_all 1.072
_refine_ls_R_factor_all 0.1024
_refine_ls_R_factor_gt 0.0748
_refine_ls_shift/su_max 0.001
_refine_ls_shift/su_mean 0.000
_refine_ls_structure_factor_coef Fsqd
_refine_ls_weighting_details 'w=1/[\s^2^(Fo^2^)+(0.1945P)^2^] where P=(Fo^2^+2Fc^2^)/3'
_refine_ls_weighting_scheme calc
_refine_ls_wR_factor_gt 0.2262
_refine_ls_wR_factor_ref 0.2732
_reflns_Friedel_coverage 0.000
_reflns_number_gt 6592
_reflns_number_total 8706
_reflns_threshold_expression 'I > 2\s(I)'
_cod_data_source_file c8dt02212g2.cif
_cod_data_source_block 7Br2
_cod_depositor_comments 'Adding full bibliography for 7046846--7046852.cif.'
_cod_original_cell_volume 2029.2(7)
_cod_database_code 7046849
_shelx_shelxl_version_number 2014/7
_shelx_space_group_comment
; 
The symmetry employed for this shelxl refinement is uniquely defined 
by the following loop, which should always be used as a source of 
symmetry information in preference to the above space-group names. 
They are only intended as comments. 
;
_shelx_estimated_absorpt_t_min 0.148
_shelx_estimated_absorpt_t_max 0.842

loop_
_space_group_symop_operation_xyz
'x, y, z'
'-x, -y, -z'

loop_
_atom_site_label
_atom_site_type_symbol
_atom_site_fract_x
_atom_site_fract_y
_atom_site_fract_z
_atom_site_U_iso_or_equiv
_atom_site_adp_type
_atom_site_occupancy
_atom_site_site_symmetry_order
_atom_site_calc_flag
_atom_site_refinement_flags_posn
_atom_site_refinement_flags_adp
Ir1 Ir 0.73993(4) 0.58833(4) 0.75699(3) 0.0244(2) Uani 1 1 d . .
Br1 Br 0.77931(13) 0.70033(11) 0.90100(8) 0.0352(3) Uani 1 1 d . .
Br2 Br 0.63978(15) 0.68198(13) 0.43093(10) 0.0466(4) Uani 1 1 d . .
F1 F 1.1065(12) 0.9948(16) 0.8327(12) 0.117(6) Uani 1 1 d . .
Cl1 Cl 0.2603(4) 0.3974(4) 0.8385(3) 0.0562(10) Uani 1 1 d . .
Cl2 Cl 0.2124(3) 0.5472(4) 0.6526(3) 0.0471(9) Uani 1 1 d . .
Cl3 Cl 0.7506(4) 1.0296(3) 0.6126(3) 0.0552(10) Uani 1 1 d . .
Cl4 Cl 0.4607(4) 0.8591(3) 0.5357(3) 0.0458(9) Uani 1 1 d . .
N1 N 0.4931(11) 0.4838(8) 0.8155(7) 0.031(2) Uani 1 1 d . .
N2 N 0.4663(9) 0.5728(9) 0.7000(6) 0.028(2) Uani 1 1 d . .
N3 N 0.5855(9) 0.7276(8) 0.6431(6) 0.023(2) Uani 1 1 d . U
N4 N 0.7601(11) 0.8325(10) 0.6919(8) 0.036(3) Uani 1 1 d . .
C1 C 0.5587(12) 0.5478(9) 0.7597(8) 0.026(2) Uani 1 1 d . .
C2 C 0.3665(13) 0.4741(11) 0.7883(10) 0.036(3) Uani 1 1 d . .
C3 C 0.3465(13) 0.5305(12) 0.7144(11) 0.041(3) Uani 1 1 d . .
C4 C 0.4862(11) 0.6233(9) 0.6208(8) 0.025(2) Uani 1 1 d . .
H4A H 0.4081 0.6439 0.5899 0.030 Uiso 1 1 calc R U
H4B H 0.5128 0.5686 0.5832 0.030 Uiso 1 1 calc R U
C5 C 0.6970(12) 0.7281(9) 0.6939(7) 0.026(2) Uani 1 1 d . .
C6 C 0.6946(13) 0.8956(11) 0.6363(9) 0.035(3) Uani 1 1 d . .
C7 C 0.5865(15) 0.8299(11) 0.6060(9) 0.036(3) Uani 1 1 d . .
C8 C 0.8872(12) 0.8766(11) 0.7418(8) 0.031(3) Uani 1 1 d . .
H8A H 0.9413 0.9094 0.7020 0.037 Uiso 1 1 calc R U
H8B H 0.9219 0.8121 0.7682 0.037 Uiso 1 1 calc R U
C9 C 0.8908(15) 0.9664(12) 0.8120(10) 0.043(4) Uani 1 1 d . .
C10 C 1.0107(18) 1.0227(18) 0.8553(17) 0.073(6) Uani 1 1 d . .
C11 C 1.022(2) 1.101(2) 0.9155(18) 0.088(8) Uani 1 1 d . .
H11 H 1.1036 1.1379 0.9428 0.105 Uiso 1 1 calc R U
C12 C 0.923(3) 1.1306(15) 0.9403(13) 0.090(9) Uani 1 1 d . .
H12 H 0.9361 1.1899 0.9839 0.108 Uiso 1 1 calc R U
C13 C 0.796(2) 1.0764(15) 0.9035(11) 0.061(5) Uani 1 1 d . .
H13 H 0.7249 1.0951 0.9226 0.073 Uiso 1 1 calc R U
C14 C 0.7872(17) 0.9935(14) 0.8368(12) 0.052(4) Uani 1 1 d . U
H14 H 0.7072 0.9553 0.8081 0.062 Uiso 1 1 calc R U
C15 C 0.5503(14) 0.4485(12) 0.8963(8) 0.035(3) Uani 1 1 d . .
H15A H 0.6410 0.4552 0.8979 0.042 Uiso 1 1 calc R U
H15B H 0.5153 0.3673 0.9017 0.042 Uiso 1 1 calc R U
C16 C 0.5306(14) 0.5180(12) 0.9704(9) 0.038(3) Uani 1 1 d . .
H16 H 0.5668 0.5967 0.9746 0.046 Uiso 1 1 calc R U
C17 C 0.7762(11) 0.4715(11) 0.6641(9) 0.030(3) Uani 1 1 d . .
C18 C 0.7056(14) 0.4326(14) 0.5737(9) 0.041(3) Uani 1 1 d . .
H18A H 0.7398 0.3701 0.5515 0.061 Uiso 1 1 calc R U
H18B H 0.7144 0.4964 0.5363 0.061 Uiso 1 1 calc R U
H18C H 0.6171 0.4062 0.5750 0.061 Uiso 1 1 calc R U
C19 C 0.8823(13) 0.5631(12) 0.6792(9) 0.036(3) Uani 1 1 d . .
C20 C 0.9295(15) 0.5573(13) 0.7706(11) 0.047(4) Uani 1 1 d . .
C21 C 0.8666(14) 0.4663(12) 0.8043(9) 0.039(3) Uani 1 1 d . .
C22 C 0.7704(13) 0.4108(10) 0.7374(9) 0.035(3) Uani 1 1 d . .
C23 C 0.9314(13) 0.6344(16) 0.6171(11) 0.050(4) Uani 1 1 d . .
H23A H 0.9647 0.5884 0.5779 0.074 Uiso 1 1 calc R U
H23B H 0.9982 0.6951 0.6467 0.074 Uiso 1 1 calc R U
H23C H 0.8648 0.6683 0.5842 0.074 Uiso 1 1 calc R U
C24 C 1.0436(17) 0.634(2) 0.8181(16) 0.079(8) Uani 1 1 d . .
H24A H 1.0850 0.5936 0.8644 0.119 Uiso 1 1 calc R U
H24B H 1.0205 0.7016 0.8425 0.119 Uiso 1 1 calc R U
H24C H 1.1006 0.6576 0.7785 0.119 Uiso 1 1 calc R U
C25 C 0.8955(18) 0.4283(18) 0.8958(11) 0.060(5) Uani 1 1 d . .
H25A H 0.9760 0.4031 0.9052 0.090 Uiso 1 1 calc R U
H25B H 0.8299 0.3651 0.9042 0.090 Uiso 1 1 calc R U
H25C H 0.8991 0.4922 0.9368 0.090 Uiso 1 1 calc R U
C26 C 0.6769(15) 0.3020(11) 0.7469(10) 0.041(3) Uani 1 1 d . .
H26A H 0.5974 0.3021 0.7081 0.061 Uiso 1 1 calc R U
H26B H 0.6635 0.2999 0.8064 0.061 Uiso 1 1 calc R U
H26C H 0.7102 0.2348 0.7324 0.061 Uiso 1 1 calc R U
C27 C 0.509(2) 0.847(2) 0.925(2) 0.098(9) Uani 1 1 d . .
H27A H 0.5639 0.8099 0.8955 0.117 Uiso 1 1 calc R U
H27B H 0.5013 0.9209 0.8997 0.117 Uiso 1 1 calc R U
C28 C 0.680(4) 0.945(4) 0.306(3) 0.156(15) Uani 1 1 d . U
H28A H 0.7168 0.9089 0.2627 0.187 Uiso 1 1 calc R U
H28B H 0.6758 0.8946 0.3544 0.187 Uiso 1 1 calc R U
Cl5 Cl 0.5712(9) 0.8687(6) 1.0374(6) 0.119(3) Uani 1 1 d . .
Cl6 Cl 0.3580(8) 0.7574(8) 0.9140(10) 0.166(5) Uani 1 1 d . U
Cl7 Cl 0.5306(9) 0.9630(8) 0.2608(7) 0.130(3) Uani 1 1 d . .
Cl8 Cl 0.7749(12) 1.0811(16) 0.3443(11) 0.228(7) Uani 1 1 d . U

loop_
_atom_site_aniso_label
_atom_site_aniso_U_11
_atom_site_aniso_U_22
_atom_site_aniso_U_33
_atom_site_aniso_U_23
_atom_site_aniso_U_13
_atom_site_aniso_U_12
Ir1 0.0232(3) 0.0255(3) 0.0213(3) -0.00561(17) -0.00477(18) 0.00625(17)
Br1 0.0385(7) 0.0371(7) 0.0248(6) -0.0119(5) -0.0047(5) 0.0060(5)
Br2 0.0458(9) 0.0471(8) 0.0450(9) -0.0033(6) 0.0095(7) 0.0037(7)
F1 0.046(7) 0.144(14) 0.134(14) -0.059(11) -0.019(8) -0.010(8)
Cl1 0.044(2) 0.065(2) 0.059(3) 0.016(2) 0.022(2) -0.0036(18)
Cl2 0.0272(17) 0.063(2) 0.052(2) 0.0045(18) 0.0050(16) 0.0130(16)
Cl3 0.061(3) 0.0318(17) 0.069(3) 0.0172(17) 0.012(2) -0.0031(16)
Cl4 0.053(2) 0.0352(16) 0.046(2) 0.0080(14) -0.0067(17) 0.0142(15)
N1 0.044(7) 0.026(5) 0.021(5) 0.007(4) -0.001(5) 0.008(4)
N2 0.021(5) 0.038(5) 0.016(5) -0.014(4) -0.012(4) -0.001(4)
N3 0.028(5) 0.018(4) 0.022(4) 0.004(3) 0.001(4) 0.006(3)
N4 0.034(6) 0.034(6) 0.037(6) -0.008(5) 0.009(5) -0.003(5)
C1 0.036(7) 0.020(5) 0.026(6) 0.015(4) 0.013(5) 0.013(5)
C2 0.029(7) 0.035(7) 0.045(8) 0.007(6) 0.017(6) 0.000(5)
C3 0.026(7) 0.034(7) 0.069(11) 0.012(7) 0.026(7) 0.006(5)
C4 0.026(6) 0.021(5) 0.024(6) -0.006(4) -0.003(5) 0.005(4)
C5 0.039(7) 0.021(5) 0.013(5) -0.007(4) 0.000(5) 0.000(5)
C6 0.034(7) 0.030(6) 0.039(7) 0.001(5) 0.004(6) 0.005(5)
C7 0.056(9) 0.022(6) 0.026(6) 0.008(5) -0.001(6) 0.002(6)
C8 0.023(6) 0.038(7) 0.026(6) -0.002(5) -0.002(5) -0.003(5)
C9 0.043(8) 0.031(7) 0.041(8) -0.005(6) -0.018(7) -0.005(6)
C10 0.039(10) 0.066(12) 0.098(17) -0.019(11) -0.009(11) -0.007(9)
C11 0.066(14) 0.077(15) 0.099(19) -0.041(14) -0.005(13) -0.013(12)
C12 0.15(2) 0.032(8) 0.050(11) -0.016(8) -0.051(14) -0.002(12)
C13 0.095(15) 0.050(9) 0.034(8) -0.014(7) -0.009(9) 0.031(10)
C14 0.056(9) 0.045(8) 0.055(9) -0.008(7) 0.011(8) 0.010(7)
C15 0.040(8) 0.042(7) 0.022(6) 0.005(5) 0.001(6) 0.008(6)
C16 0.050(9) 0.034(7) 0.027(6) 0.004(5) -0.001(6) 0.010(6)
C17 0.023(6) 0.034(6) 0.037(7) 0.004(5) 0.004(5) 0.018(5)
C18 0.041(8) 0.053(8) 0.032(7) 0.011(6) 0.014(6) 0.012(7)
C19 0.031(7) 0.049(8) 0.041(8) 0.006(6) 0.019(6) 0.028(6)
C20 0.043(8) 0.040(8) 0.050(9) -0.024(7) -0.023(7) 0.019(7)
C21 0.045(8) 0.043(8) 0.030(7) -0.009(6) -0.005(6) 0.024(7)
C22 0.047(8) 0.023(6) 0.042(8) -0.002(5) 0.016(7) 0.018(6)
C23 0.018(6) 0.084(12) 0.044(9) -0.017(8) 0.007(6) 0.005(7)
C24 0.043(10) 0.099(16) 0.090(16) -0.052(13) -0.025(10) 0.041(10)
C25 0.061(11) 0.082(13) 0.038(9) -0.007(8) -0.014(8) 0.039(10)
C26 0.053(9) 0.026(6) 0.040(8) -0.010(5) 0.003(7) 0.004(6)
C27 0.092(18) 0.061(13) 0.15(3) -0.005(15) 0.049(18) 0.016(12)
C28 0.15(2) 0.14(2) 0.18(2) 0.036(17) 0.018(17) 0.040(16)
Cl5 0.163(8) 0.063(4) 0.124(6) 0.006(4) 0.004(6) 0.030(4)
Cl6 0.092(5) 0.100(6) 0.281(13) 0.014(7) -0.028(7) 0.015(4)
Cl7 0.139(7) 0.112(6) 0.130(7) 0.015(5) 0.000(6) 0.023(5)
Cl8 0.170(10) 0.264(13) 0.234(12) -0.087(10) 0.121(9) -0.069(9)

loop_
_atom_type_symbol
_atom_type_description
_atom_type_scat_dispersion_real
_atom_type_scat_dispersion_imag
_atom_type_scat_source
C C 0.0033 0.0016 'International Tables Vol C Tables 4.2.6.8 and 6.1.1.4'
H H 0.0000 0.0000 'International Tables Vol C Tables 4.2.6.8 and 6.1.1.4'
N N 0.0061 0.0033 'International Tables Vol C Tables 4.2.6.8 and 6.1.1.4'
Br Br -0.2901 2.4595 'International Tables Vol C Tables 4.2.6.8 and 6.1.1.4'
Ir Ir -1.4442 7.9887 'International Tables Vol C Tables 4.2.6.8 and 6.1.1.4'
Cl Cl 0.1484 0.1585 'International Tables Vol C Tables 4.2.6.8 and 6.1.1.4'
F F 0.0171 0.0103 'International Tables Vol C Tables 4.2.6.8 and 6.1.1.4'

loop_
_geom_angle_atom_site_label_1
_geom_angle_atom_site_label_2
_geom_angle_atom_site_label_3
_geom_angle
_geom_angle_site_symmetry_1
C1 Ir1 C5 85.9(5) .
C1 Ir1 C17 106.6(5) .
C5 Ir1 C17 107.4(5) .
C1 Ir1 C20 155.1(6) .
C5 Ir1 C20 118.3(6) .
C17 Ir1 C20 62.7(5) .
C1 Ir1 C19 142.8(5) .
C5 Ir1 C19 93.7(5) .
C17 Ir1 C19 38.4(5) .
C20 Ir1 C19 38.6(6) .
C1 Ir1 C22 96.6(5) .
C5 Ir1 C22 143.5(5) .
C17 Ir1 C22 37.0(5) .
C20 Ir1 C22 60.9(5) .
C19 Ir1 C22 62.9(5) .
C1 Ir1 C21 119.6(5) .
C5 Ir1 C21 153.8(6) .
C17 Ir1 C21 62.3(5) .
C20 Ir1 C21 35.7(6) .
C19 Ir1 C21 63.0(5) .
C22 Ir1 C21 36.8(5) .
C1 Ir1 Br1 90.6(4) .
C5 Ir1 Br1 90.7(3) .
C17 Ir1 Br1 155.5(3) .
C20 Ir1 Br1 94.4(4) .
C19 Ir1 Br1 126.6(4) .
C22 Ir1 Br1 125.5(4) .
C21 Ir1 Br1 94.2(3) .
C2 N1 C1 110.7(10) .
C2 N1 C15 124.5(12) .
C1 N1 C15 124.2(11) .
C1 N2 C3 114.3(11) .
C1 N2 C4 123.5(10) .
C3 N2 C4 121.5(11) .
C5 N3 C7 109.6(10) .
C5 N3 C4 123.6(9) .
C7 N3 C4 126.1(10) .
C5 N4 C6 111.5(12) .
C5 N4 C8 124.9(12) .
C6 N4 C8 123.6(12) .
N2 C1 N1 102.5(10) .
N2 C1 Ir1 125.2(8) .
N1 C1 Ir1 132.1(9) .
C3 C2 N1 108.4(11) .
C3 C2 Cl1 128.6(11) .
N1 C2 Cl1 122.9(11) .
C2 C3 N2 104.1(12) .
C2 C3 Cl2 129.8(11) .
N2 C3 Cl2 126.1(12) .
N2 C4 N3 107.6(9) .
N2 C4 H4A 110.2 .
N3 C4 H4A 110.2 .
N2 C4 H4B 110.2 .
N3 C4 H4B 110.2 .
H4A C4 H4B 108.5 .
N4 C5 N3 104.7(11) .
N4 C5 Ir1 132.6(10) .
N3 C5 Ir1 122.7(8) .
C7 C6 N4 106.2(12) .
C7 C6 Cl3 129.4(12) .
N4 C6 Cl3 124.3(11) .
C6 C7 N3 107.8(12) .
C6 C7 Cl4 129.6(11) .
N3 C7 Cl4 122.6(11) .
N4 C8 C9 113.6(11) .
N4 C8 H8A 108.8 .
C9 C8 H8A 108.8 .
N4 C8 H8B 108.8 .
C9 C8 H8B 108.8 .
H8A C8 H8B 107.7 .
C14 C9 C10 119.1(17) .
C14 C9 C8 124.2(13) .
C10 C9 C8 116.7(16) .
F1 C10 C11 121(2) .
F1 C10 C9 118.5(19) .
C11 C10 C9 121(2) .
C10 C11 C12 122(2) .
C10 C11 H11 119.2 .
C12 C11 H11 119.2 .
C11 C12 C13 122.9(18) .
C11 C12 H12 118.5 .
C13 C12 H12 118.5 .
C14 C13 C12 113.5(19) .
C14 C13 H13 123.2 .
C12 C13 H13 123.2 .
C9 C14 C13 122.0(18) .
C9 C14 H14 119.0 .
C13 C14 H14 119.0 .
N1 C15 C16 112.2(11) .
N1 C15 H15A 109.2 .
C16 C15 H15A 109.2 .
N1 C15 H15B 109.2 .
C16 C15 H15B 109.2 .
H15A C15 H15B 107.9 .
C16 C16 C15 126.7(17) 2_667
C16 C16 H16 116.7 2_667
C15 C16 H16 116.7 .
C22 C17 C19 110.5(12) .
C22 C17 C18 126.2(12) .
C19 C17 C18 121.4(13) .
C22 C17 Ir1 74.9(7) .
C19 C17 Ir1 74.1(7) .
C18 C17 Ir1 130.3(9) .
C17 C18 H18A 109.5 .
C17 C18 H18B 109.5 .
H18A C18 H18B 109.5 .
C17 C18 H18C 109.5 .
H18A C18 H18C 109.5 .
H18B C18 H18C 109.5 .
C23 C19 C17 127.7(14) .
C23 C19 C20 130.4(15) .
C17 C19 C20 101.8(13) .
C23 C19 Ir1 129.4(10) .
C17 C19 Ir1 67.6(7) .
C20 C19 Ir1 68.7(8) .
C21 C20 C19 112.2(13) .
C21 C20 C24 124.2(18) .
C19 C20 C24 123.1(19) .
C21 C20 Ir1 75.2(9) .
C19 C20 Ir1 72.6(7) .
C24 C20 Ir1 125.8(10) .
C20 C21 C22 106.9(13) .
C20 C21 C25 127.0(15) .
C22 C21 C25 126.1(16) .
C20 C21 Ir1 69.0(8) .
C22 C21 Ir1 70.7(7) .
C25 C21 Ir1 126.6(10) .
C17 C22 C21 108.2(12) .
C17 C22 C26 127.3(13) .
C21 C22 C26 124.5(13) .
C17 C22 Ir1 68.0(7) .
C21 C22 Ir1 72.5(7) .
C26 C22 Ir1 125.1(9) .
C19 C23 H23A 109.5 .
C19 C23 H23B 109.5 .
H23A C23 H23B 109.5 .
C19 C23 H23C 109.5 .
H23A C23 H23C 109.5 .
H23B C23 H23C 109.5 .
C20 C24 H24A 109.5 .
C20 C24 H24B 109.5 .
H24A C24 H24B 109.5 .
C20 C24 H24C 109.5 .
H24A C24 H24C 109.5 .
H24B C24 H24C 109.5 .
C21 C25 H25A 109.5 .
C21 C25 H25B 109.5 .
H25A C25 H25B 109.5 .
C21 C25 H25C 109.5 .
H25A C25 H25C 109.5 .
H25B C25 H25C 109.5 .
C22 C26 H26A 109.5 .
C22 C26 H26B 109.5 .
H26A C26 H26B 109.5 .
C22 C26 H26C 109.5 .
H26A C26 H26C 109.5 .
H26B C26 H26C 109.5 .
Cl5 C27 Cl6 106.9(16) .
Cl5 C27 H27A 110.4 .
Cl6 C27 H27A 110.4 .
Cl5 C27 H27B 110.4 .
Cl6 C27 H27B 110.4 .
H27A C27 H27B 108.6 .
Cl7 C28 Cl8 110(2) .
Cl7 C28 H28A 109.7 .
Cl8 C28 H28A 109.7 .
Cl7 C28 H28B 109.7 .
Cl8 C28 H28B 109.7 .
H28A C28 H28B 108.2 .

loop_
_geom_bond_atom_site_label_1
_geom_bond_atom_site_label_2
_geom_bond_distance
_geom_bond_site_symmetry_2
Ir1 C1 1.992(13) .
Ir1 C5 2.053(12) .
Ir1 C17 2.140(13) .
Ir1 C20 2.174(15) .
Ir1 C19 2.226(12) .
Ir1 C22 2.228(11) .
Ir1 C21 2.252(13) .
Ir1 Br1 2.5421(13) .
F1 C10 1.27(3) .
Cl1 C2 1.689(13) .
Cl2 C3 1.675(16) .
Cl3 C6 1.689(14) .
Cl4 C7 1.716(15) .
N1 C2 1.376(18) .
N1 C1 1.402(15) .
N1 C15 1.431(16) .
N2 C1 1.345(15) .
N2 C3 1.397(17) .
N2 C4 1.442(16) .
N3 C5 1.347(16) .
N3 C7 1.369(15) .
N3 C4 1.496(15) .
N4 C5 1.321(16) .
N4 C6 1.368(19) .
N4 C8 1.484(17) .
C2 C3 1.37(2) .
C4 H4A 0.9900 .
C4 H4B 0.9900 .
C6 C7 1.31(2) .
C8 C9 1.52(2) .
C8 H8A 0.9900 .
C8 H8B 0.9900 .
C9 C14 1.37(2) .
C9 C10 1.42(2) .
C10 C11 1.29(3) .
C11 C12 1.34(4) .
C11 H11 0.9500 .
C12 C13 1.45(3) .
C12 H12 0.9500 .
C13 C14 1.41(2) .
C13 H13 0.9500 .
C14 H14 0.9500 .
C15 C16 1.491(19) .
C15 H15A 0.9900 .
C15 H15B 0.9900 .
C16 C16 1.29(3) 2_667
C16 H16 0.9500 .
C17 C22 1.390(19) .
C17 C19 1.44(2) .
C17 C18 1.52(2) .
C18 H18A 0.9800 .
C18 H18B 0.9800 .
C18 H18C 0.9800 .
C19 C23 1.44(2) .
C19 C20 1.46(2) .
C20 C21 1.36(2) .
C20 C24 1.49(2) .
C21 C22 1.42(2) .
C21 C25 1.53(2) .
C22 C26 1.541(19) .
C23 H23A 0.9800 .
C23 H23B 0.9800 .
C23 H23C 0.9800 .
C24 H24A 0.9800 .
C24 H24B 0.9800 .
C24 H24C 0.9800 .
C25 H25A 0.9800 .
C25 H25B 0.9800 .
C25 H25C 0.9800 .
C26 H26A 0.9800 .
C26 H26B 0.9800 .
C26 H26C 0.9800 .
C27 Cl5 1.78(3) .
C27 Cl6 1.80(3) .
C27 H27A 0.9900 .
C27 H27B 0.9900 .
C28 Cl7 1.73(4) .
C28 Cl8 1.80(4) .
C28 H28A 0.9900 .
C28 H28B 0.9900 .

loop_
_geom_torsion_atom_site_label_1
_geom_torsion_atom_site_label_2
_geom_torsion_atom_site_label_3
_geom_torsion_atom_site_label_4
_geom_torsion
_geom_torsion_site_symmetry_4
C3 N2 C1 N1 0.8(14) .
C4 N2 C1 N1 -170.0(10) .
C3 N2 C1 Ir1 177.2(9) .
C4 N2 C1 Ir1 6.4(16) .
C2 N1 C1 N2 -0.7(13) .
C15 N1 C1 N2 -171.9(11) .
C2 N1 C1 Ir1 -176.7(10) .
C15 N1 C1 Ir1 12.1(18) .
C1 N1 C2 C3 0.3(16) .
C15 N1 C2 C3 171.6(12) .
C1 N1 C2 Cl1 177.2(10) .
C15 N1 C2 Cl1 -11.6(19) .
N1 C2 C3 N2 0.1(15) .
Cl1 C2 C3 N2 -176.5(11) .
N1 C2 C3 Cl2 179.8(12) .
Cl1 C2 C3 Cl2 3(2) .
C1 N2 C3 C2 -0.6(16) .
C4 N2 C3 C2 170.4(11) .
C1 N2 C3 Cl2 179.7(11) .
C4 N2 C3 Cl2 -9.3(19) .
C1 N2 C4 N3 -52.3(14) .
C3 N2 C4 N3 137.5(11) .
C5 N3 C4 N2 51.7(14) .
C7 N3 C4 N2 -139.2(12) .
C6 N4 C5 N3 -4.3(15) .
C8 N4 C5 N3 176.9(11) .
C6 N4 C5 Ir1 176.8(10) .
C8 N4 C5 Ir1 -2(2) .
C7 N3 C5 N4 4.4(14) .
C4 N3 C5 N4 175.1(10) .
C7 N3 C5 Ir1 -176.5(9) .
C4 N3 C5 Ir1 -5.9(15) .
C5 N4 C6 C7 2.6(17) .
C8 N4 C6 C7 -178.6(12) .
C5 N4 C6 Cl3 -175.7(10) .
C8 N4 C6 Cl3 3(2) .
N4 C6 C7 N3 0.3(17) .
Cl3 C6 C7 N3 178.5(11) .
N4 C6 C7 Cl4 178.2(12) .
Cl3 C6 C7 Cl4 -4(2) .
C5 N3 C7 C6 -3.0(16) .
C4 N3 C7 C6 -173.4(12) .
C5 N3 C7 Cl4 178.9(10) .
C4 N3 C7 Cl4 8.5(19) .
C5 N4 C8 C9 -111.6(15) .
C6 N4 C8 C9 69.7(17) .
N4 C8 C9 C14 9(2) .
N4 C8 C9 C10 -172.3(16) .
C14 C9 C10 F1 179(2) .
C8 C9 C10 F1 0(3) .
C14 C9 C10 C11 -2(4) .
C8 C9 C10 C11 180(2) .
F1 C10 C11 C12 -180(3) .
C9 C10 C11 C12 1(5) .
C10 C11 C12 C13 2(4) .
C11 C12 C13 C14 -3(3) .
C10 C9 C14 C13 1(3) .
C8 C9 C14 C13 178.8(15) .
C12 C13 C14 C9 2(3) .
C2 N1 C15 C16 -65.9(17) .
C1 N1 C15 C16 104.2(15) .
N1 C15 C16 C16 116(2) 2_667
C22 C17 C19 C23 170.0(13) .
C18 C17 C19 C23 5(2) .
Ir1 C17 C19 C23 -123.3(14) .
C22 C17 C19 C20 -5.9(13) .
C18 C17 C19 C20 -171.2(11) .
Ir1 C17 C19 C20 60.8(8) .
C22 C17 C19 Ir1 -66.7(9) .
C18 C17 C19 Ir1 127.9(11) .
C23 C19 C20 C21 -170.3(14) .
C17 C19 C20 C21 5.4(15) .
Ir1 C19 C20 C21 65.4(11) .
C23 C19 C20 C24 2(2) .
C17 C19 C20 C24 178.1(13) .
Ir1 C19 C20 C24 -121.9(14) .
C23 C19 C20 Ir1 124.3(15) .
C17 C19 C20 Ir1 -60.0(7) .
C19 C20 C21 C22 -2.9(16) .
C24 C20 C21 C22 -175.6(13) .
Ir1 C20 C21 C22 60.9(9) .
C19 C20 C21 C25 175.5(13) .
C24 C20 C21 C25 3(2) .
Ir1 C20 C21 C25 -120.7(15) .
C19 C20 C21 Ir1 -63.8(10) .
C24 C20 C21 Ir1 123.6(15) .
C19 C17 C22 C21 4.5(14) .
C18 C17 C22 C21 169.0(12) .
Ir1 C17 C22 C21 -61.7(9) .
C19 C17 C22 C26 -175.6(12) .
C18 C17 C22 C26 -11(2) .
Ir1 C17 C22 C26 118.2(13) .
C19 C17 C22 Ir1 66.2(9) .
C18 C17 C22 Ir1 -129.3(13) .
C20 C21 C22 C17 -0.9(15) .
C25 C21 C22 C17 -179.4(13) .
Ir1 C21 C22 C17 58.9(8) .
C20 C21 C22 C26 179.2(12) .
C25 C21 C22 C26 1(2) .
Ir1 C21 C22 C26 -121.0(12) .
C20 C21 C22 Ir1 -59.8(10) .
C25 C21 C22 Ir1 121.8(14) .
